data_4060098
_journal_name_full Organometallics
_journal_paper_doi 10.1021/om049191v
_journal_year 2005
_chemical_formula_sum 'C10 H13 Cl N2 O Pt'
_chemical_formula_weight 407.76
_space_group_IT_number 14
_symmetry_cell_setting monoclinic
_symmetry_space_group_name_Hall '-P 2yn'
_symmetry_space_group_name_H-M 'P 1 21/n 1'
_atom_sites_solution_hydrogens geom
_atom_sites_solution_primary direct
_atom_sites_solution_secondary difmap
_cell_angle_alpha 90.00
_cell_angle_beta 105.92(2)
_cell_angle_gamma 90.00
_cell_formula_units_Z 4
_cell_length_a 9.4867(17)
_cell_length_b 9.200(2)
_cell_length_c 13.979(3)
_cell_measurement_reflns_used 5220
_cell_measurement_temperature 220(2)
_cell_volume 1173.3(4)
_diffrn_ambient_temperature 220(2)
_diffrn_measurement_device_type STOE-IPDS
_diffrn_radiation_monochromator graphite
_diffrn_radiation_source 'fine-focus sealed tube'
_diffrn_radiation_type MoK\a
_diffrn_radiation_wavelength 0.71073
_diffrn_reflns_av_R_equivalents 0.0697
_diffrn_reflns_av_sigmaI/netI 0.0563
_diffrn_reflns_limit_h_max 10
_diffrn_reflns_limit_h_min -11
_diffrn_reflns_limit_k_max 10
_diffrn_reflns_limit_k_min -10
_diffrn_reflns_limit_l_max 16
_diffrn_reflns_limit_l_min -15
_diffrn_reflns_number 6028
_diffrn_reflns_theta_max 25.00
_diffrn_reflns_theta_min 2.68
_exptl_absorpt_coefficient_mu 12.162
_exptl_absorpt_correction_T_max 0.4744
_exptl_absorpt_correction_T_min 0.3532
_exptl_absorpt_correction_type numerical
_exptl_crystal_density_diffrn 2.308
_exptl_crystal_density_meas ?
_exptl_crystal_density_method 'not measured'
_exptl_crystal_F_000 760
_exptl_crystal_size_max 0.09
_exptl_crystal_size_mid 0.09
_exptl_crystal_size_min 0.07
_refine_ls_extinction_coef 0.0008(3)
_refine_ls_extinction_expression Fc^*^=kFc[1+0.001xFc^2^\l^3^/sin(2\q)]^-1/4^
_refine_ls_extinction_method SHELXL
_refine_ls_goodness_of_fit_ref 1.033
_refine_ls_hydrogen_treatment mixed
_refine_ls_matrix_type full
_refine_ls_number_parameters 140
_refine_ls_number_reflns 2058
_refine_ls_number_restraints 0
_refine_ls_restrained_S_all 1.033
_refine_ls_R_factor_all 0.0460
_refine_ls_R_factor_gt 0.0304
_refine_ls_shift/su_max 0.001
_refine_ls_shift/su_mean 0.000
_refine_ls_structure_factor_coef Fsqd
_refine_ls_weighting_details 'calc w=1/[\s^2^(Fo^2^)+(0.0405P)^2^+0.0000P] where P=(Fo^2^+2Fc^2^)/3'
_refine_ls_weighting_scheme calc
_refine_ls_wR_factor_gt 0.0726
_refine_ls_wR_factor_ref 0.0765
_reflns_number_gt 1526
_reflns_number_total 2058
_reflns_threshold_expression >2sigma(I)
_cod_original_sg_symbol_H-M 'P 21/n'
_cod_database_code 4060098

loop_
_symmetry_equiv_pos_as_xyz
'x, y, z'
'-x+1/2, y+1/2, -z+1/2'
'-x, -y, -z'
'x-1/2, -y-1/2, z-1/2'

loop_
_atom_site_label
_atom_site_type_symbol
_atom_site_fract_x
_atom_site_fract_y
_atom_site_fract_z
_atom_site_U_iso_or_equiv
_atom_site_adp_type
_atom_site_occupancy
_atom_site_symmetry_multiplicity
_atom_site_calc_flag
_atom_site_refinement_flags
_atom_site_disorder_assembly
_atom_site_disorder_group
C1 C 0.6649(11) 0.0416(9) 0.8355(6) 0.032(2) Uani 1 1 d . . .
C2 C 0.6822(11) 0.0972(11) 0.7358(6) 0.041(2) Uani 1 1 d . . .
H2A H 0.7599 0.0451 0.7192 0.061 Uiso 1 1 calc R . .
H2B H 0.7052 0.1991 0.7412 0.061 Uiso 1 1 calc R . .
H2C H 0.5923 0.0824 0.6848 0.061 Uiso 1 1 calc R . .
C3 C 0.2735(11) 0.3362(11) 0.9372(7) 0.036(2) Uani 1 1 d . . .
H3 H 0.3460 0.4072 0.9484 0.043 Uiso 1 1 calc R . .
C4 C 0.1364(13) 0.3740(12) 0.9457(7) 0.047(2) Uani 1 1 d . . .
H4 H 0.1199 0.4674 0.9657 0.057 Uiso 1 1 calc R . .
C5 C 0.0247(11) 0.2745(12) 0.9248(7) 0.041(2) Uani 1 1 d . . .
H5 H -0.0698 0.3001 0.9256 0.049 Uiso 1 1 calc R . .
C6 C 0.0595(11) 0.1295(12) 0.9015(6) 0.037(2) Uani 1 1 d . . .
H6 H -0.0118 0.0572 0.8895 0.045 Uiso 1 1 calc R . .
C7 C 0.2012(10) 0.0980(9) 0.8972(5) 0.0269(19) Uani 1 1 d . . .
C8 C 0.1439(11) -0.1642(11) 0.8642(7) 0.042(2) Uani 1 1 d . . .
H5A H 0.1848 -0.2496 0.8427 0.062 Uiso 1 1 calc R . .
H5B H 0.0530 -0.1403 0.8164 0.062 Uiso 1 1 calc R . .
H5C H 0.1266 -0.1823 0.9276 0.062 Uiso 1 1 calc R . .
C9 C 0.3811(11) -0.0533(9) 0.8633(6) 0.030(2) Uani 1 1 d . . .
C10 C 0.4307(12) -0.2042(10) 0.8431(7) 0.038(2) Uani 1 1 d . . .
H4A H 0.4227 -0.2690 0.8951 0.057 Uiso 1 1 calc R . .
H4B H 0.5309 -0.2004 0.8407 0.057 Uiso 1 1 calc R . .
H4C H 0.3700 -0.2387 0.7805 0.057 Uiso 1 1 calc R . .
O O 0.7536(9) -0.0448(9) 0.8829(6) 0.0516(19) Uani 1 1 d . . .
N1 N 0.3065(9) 0.2007(8) 0.9135(5) 0.0306(16) Uani 1 1 d . . .
N2 N 0.2480(8) -0.0413(8) 0.8730(5) 0.0267(15) Uani 1 1 d . . .
Cl Cl 0.6214(3) 0.3503(2) 0.90979(18) 0.0394(5) Uani 1 1 d . . .
Pt Pt 0.49758(3) 0.12418(4) 0.87898(2) 0.02517(15) Uani 1 1 d . . .

loop_
_atom_site_aniso_label
_atom_site_aniso_U_11
_atom_site_aniso_U_22
_atom_site_aniso_U_33
_atom_site_aniso_U_23
_atom_site_aniso_U_13
_atom_site_aniso_U_12
C1 0.038(6) 0.028(4) 0.032(4) -0.003(4) 0.012(4) -0.004(4)
C2 0.036(6) 0.056(6) 0.036(4) 0.001(4) 0.019(4) 0.007(5)
C3 0.023(5) 0.051(6) 0.037(5) -0.007(4) 0.014(4) -0.006(4)
C4 0.059(7) 0.043(5) 0.046(5) -0.009(5) 0.024(5) -0.007(6)
C5 0.030(6) 0.063(6) 0.035(5) -0.006(5) 0.016(4) 0.000(5)
C6 0.030(5) 0.052(5) 0.034(4) 0.002(5) 0.015(4) -0.010(5)
C7 0.024(5) 0.038(5) 0.020(3) 0.005(3) 0.008(3) -0.009(4)
C8 0.031(6) 0.049(6) 0.043(5) 0.003(4) 0.007(4) -0.015(5)
C9 0.037(6) 0.035(4) 0.016(4) 0.001(3) 0.004(4) 0.002(4)
C10 0.039(6) 0.038(5) 0.042(5) -0.001(4) 0.019(5) -0.006(4)
O 0.044(5) 0.060(4) 0.055(4) 0.019(4) 0.022(4) 0.016(4)
N1 0.028(4) 0.042(4) 0.022(3) -0.004(3) 0.006(3) -0.001(4)
N2 0.008(3) 0.042(4) 0.027(3) 0.004(3) -0.002(3) -0.004(3)
Cl 0.0326(12) 0.0403(12) 0.0498(12) -0.0128(10) 0.0189(10) -0.0133(11)
Pt 0.0206(2) 0.0332(2) 0.02293(18) -0.00259(15) 0.00807(12) -0.00404(16)
